data_9011380
loop_
_publ_author_name
'Schultz, A. J.'
'Carlin, R. L.'

_publ_section_title
;
 Single-crystal pulsed neutron diffraction structure of the antiferromagnet
 K2[FeCl5(H2O)] with and without applied pressure
 Sample: P = .14 GPa
 Sample: T = 15 K
;
_journal_issue 1
_journal_name_full 'Acta Crystallographica, Section B'
_journal_page_first 43
_journal_page_last 47
_journal_paper_doi 10.1107/S0108768194008438
_journal_volume 51
_journal_year 1995
_chemical_compound_source Synthetic
_chemical_formula_sum 'Cl5 Fe H2 K2 O'
_chemical_name_mineral Erythrosiderite
_space_group_IT_number 62
_symmetry_space_group_name_Hall '-P 2ac 2n'
_symmetry_space_group_name_H-M 'P n m a'
_cell_angle_alpha 90
_cell_angle_beta 90
_cell_angle_gamma 90
_cell_length_a 13.391
_cell_length_b 9.648
_cell_length_c 6.942
_cell_formula_units_Z 4
_cell_volume 896.881
_database_code_amcsd 0010300
_diffrn_ambient_pressure 1.4e+05
_diffrn_ambient_temperature 15
_exptl_crystal_density_diffrn 2.439
_cod_original_formula_sum 'K2 Fe Cl5 O H2'
_cod_database_code 9011380

loop_
_space_group_symop_operation_xyz
x,y,z
x,1/2-y,z
-x,1/2+y,-z
1/2-x,1/2+y,1/2+z
1/2+x,1/2-y,1/2-z
1/2+x,y,1/2-z
1/2-x,-y,1/2+z
-x,-y,-z

loop_
_atom_site_aniso_label
_atom_site_aniso_U_11
_atom_site_aniso_U_22
_atom_site_aniso_U_33
_atom_site_aniso_U_12
_atom_site_aniso_U_13
_atom_site_aniso_U_23
K 0.00710 0.00830 0.00870 -0.00050 -0.00100 0.00150
Fe 0.00420 0.00470 0.00600 0.00000 0.00030 0.00000
Cl1 0.00640 0.00910 0.00590 0.00000 -0.00160 0.00000
Cl2 0.00430 0.00830 0.00580 0.00000 0.00120 0.00000
Cl3 0.00730 0.00760 0.00650 0.00000 -0.00060 0.00000
Cl4 0.00800 0.00560 0.00810 0.00000 0.00210 0.00030
O 0.00970 0.00760 0.01080 0.00000 0.00480 0.00000
H 0.03100 0.01900 0.03500 0.00600 0.00900 -0.00800

loop_
_atom_site_label
_atom_site_fract_x
_atom_site_fract_y
_atom_site_fract_z
K 0.35440 0.00250 0.85170
Fe 0.11500 0.25000 0.80570
Cl1 0.22020 0.25000 0.07850
Cl2 0.25270 0.25000 0.60210
Cl3 0.00570 0.25000 0.53200
Cl4 0.10489 0.00392 0.81450
O -0.00810 0.25000 0.98570
H -0.03560 0.33110 0.04520

loop_
_cod_related_entry_id
_cod_related_entry_database
_cod_related_entry_code
1 AMCSD 0010300
